data_4122337
loop_
_publ_author_name
'Ling, Fei'
'Li, Zexiang'
'Zheng, Chenguang'
'Liu, Xiang'
'Ma, Cheng'

_publ_section_title
;
 Palladium/Copper-catalyzed aerobic intermolecular cyclization of enediyne
 compounds and alkynes: interrupting cycloaromatization for (4 + 2)
 cross-benzannulation.
;
_journal_issue 31
_journal_name_full 'Journal of the American Chemical Society'
_journal_page_first 10914
_journal_page_last 10917
_journal_paper_doi 10.1021/ja506795u
_journal_volume 136
_journal_year 2014
_chemical_absolute_configuration ad
_chemical_formula_moiety 'C41 H30 N2 O8 S'
_chemical_formula_sum 'C41 H30 N2 O8 S'
_chemical_formula_weight 710.73
_chemical_name_systematic
; 
 ? 
;
_space_group_IT_number 19
_symmetry_cell_setting orthorhombic
_symmetry_space_group_name_Hall 'P 2ac 2ab'
_symmetry_space_group_name_H-M 'P 21 21 21'
_atom_sites_solution_hydrogens geom
_atom_sites_solution_primary direct
_atom_sites_solution_secondary difmap
_audit_creation_method SHELXL-97
_cell_angle_alpha 90.00
_cell_angle_beta 90.00
_cell_angle_gamma 90.00
_cell_formula_units_Z 4
_cell_length_a 7.1363(5)
_cell_length_b 21.1151(17)
_cell_length_c 23.2821(18)
_cell_measurement_reflns_used 4967
_cell_measurement_temperature 293(2)
_cell_measurement_theta_max 29.5598
_cell_measurement_theta_min 2.8486
_cell_volume 3508.2(5)
_computing_cell_refinement 'CrysAlis PRO (Agilent Technologies, 2011)'
_computing_data_collection 'CrysAlis PRO'
_computing_data_reduction 'CrysAlis PRO'
_computing_molecular_graphics 'OLEX2 (Dolomanov et al., 2009)'
_computing_publication_material OLEX2
_computing_structure_refinement 'SHELXL-97 (Sheldrick, 2008)'
_computing_structure_solution 'SHELXS-97 (Sheldrick, 2008)'
_diffrn_ambient_temperature 293(2)
_diffrn_detector_area_resol_mean 10.3592
_diffrn_measured_fraction_theta_full 0.997
_diffrn_measured_fraction_theta_max 0.997
_diffrn_measurement_device_type 'Xcalibur, Atlas, Gemini ultra'
_diffrn_measurement_method '\w scans'
_diffrn_radiation_monochromator graphite
_diffrn_radiation_source 'fine-focus sealed tube'
_diffrn_radiation_type MoK\a
_diffrn_radiation_wavelength 0.71073
_diffrn_reflns_av_R_equivalents 0.0996
_diffrn_reflns_av_sigmaI/netI 0.0697
_diffrn_reflns_limit_h_max 8
_diffrn_reflns_limit_h_min -8
_diffrn_reflns_limit_k_max 23
_diffrn_reflns_limit_k_min -25
_diffrn_reflns_limit_l_max 28
_diffrn_reflns_limit_l_min -21
_diffrn_reflns_number 22840
_diffrn_reflns_theta_full 25.34
_diffrn_reflns_theta_max 25.34
_diffrn_reflns_theta_min 2.99
_exptl_absorpt_coefficient_mu 0.151
_exptl_absorpt_correction_T_max 0.9705
_exptl_absorpt_correction_T_min 0.9394
_exptl_absorpt_correction_type multi-scan
_exptl_absorpt_process_details
;
CrysAlis PRO (Agilent Technologies, 2011) 
;
_exptl_crystal_colour yellow
_exptl_crystal_density_diffrn 1.346
_exptl_crystal_density_method 'not measured'
_exptl_crystal_description block
_exptl_crystal_F_000 1480
_exptl_crystal_size_max 0.42
_exptl_crystal_size_mid 0.23
_exptl_crystal_size_min 0.20
_refine_diff_density_max 0.330
_refine_diff_density_min -0.293
_refine_diff_density_rms 0.059
_refine_ls_abs_structure_details 'Flack (1983), 2772 Friedel pairs'
_refine_ls_abs_structure_Flack -0.07(11)
_refine_ls_extinction_method none
_refine_ls_goodness_of_fit_ref 1.093
_refine_ls_hydrogen_treatment constr
_refine_ls_matrix_type full
_refine_ls_number_parameters 482
_refine_ls_number_reflns 6425
_refine_ls_number_restraints 90
_refine_ls_restrained_S_all 1.090
_refine_ls_R_factor_all 0.0863
_refine_ls_R_factor_gt 0.0648
_refine_ls_shift/su_max 0.001
_refine_ls_shift/su_mean 0.000
_refine_ls_structure_factor_coef Fsqd
_refine_ls_weighting_details 'calc w=1/[\s^2^(Fo^2^)+(0.0787P)^2^+0.1454P] where P=(Fo^2^+2Fc^2^)/3'
_refine_ls_weighting_scheme calc
_refine_ls_wR_factor_gt 0.1501
_refine_ls_wR_factor_ref 0.1714
_reflns_number_gt 4889
_reflns_number_total 6425
_reflns_threshold_expression >2sigma(I)
_cod_data_source_file ja506795u_si_002.cif
_cod_data_source_block 130905_lzx0905_(4ak)
_cod_depositor_comments 'Adding full bibliography for 4122337--4122339.cif.'
_cod_database_code 4122337

loop_
_symmetry_equiv_pos_as_xyz
'x, y, z'
'-x+1/2, -y, z+1/2'
'x+1/2, -y+1/2, -z'
'-x, y+1/2, -z+1/2'

loop_
_atom_site_label
_atom_site_type_symbol
_atom_site_fract_x
_atom_site_fract_y
_atom_site_fract_z
_atom_site_U_iso_or_equiv
_atom_site_adp_type
_atom_site_occupancy
_atom_site_symmetry_multiplicity
_atom_site_calc_flag
_atom_site_refinement_flags
_atom_site_disorder_assembly
_atom_site_disorder_group
S1 S 0.95627(14) 0.33384(4) 0.09265(4) 0.0532(3) Uani 1 1 d . . .
O1 O 1.1385(4) 0.35204(13) 0.10840(13) 0.0663(8) Uani 1 1 d . . .
O2 O 0.8753(4) 0.35841(13) 0.04122(12) 0.0687(8) Uani 1 1 d . . .
O3 O 0.7004(4) 0.24374(14) 0.02538(12) 0.0709(8) Uani 1 1 d . . .
O4 O 1.2861(3) 0.22844(12) 0.09618(12) 0.0559(6) Uani 1 1 d . . .
H4 H 1.2922 0.2306 0.0611 0.084 Uiso 1 1 calc R . .
O5 O 0.6891(4) -0.02389(17) -0.01303(16) 0.0881(11) Uani 1 1 d . . .
O6 O 1.7359(4) 0.04640(18) 0.24675(14) 0.0895(11) Uani 1 1 d . . .
O7 O 1.505(3) -0.2203(6) 0.0860(8) 0.184(3) Uani 0.562(14) 1 d PU A 1
O8 O 1.248(3) -0.2565(6) 0.0989(7) 0.169(3) Uani 0.562(14) 1 d PU A 1
N1 N 0.9604(4) 0.25492(13) 0.08500(11) 0.0455(7) Uani 1 1 d . . .
N2 N 1.326(8) -0.215(2) 0.0838(16) 0.171(3) Uani 0.562(14) 1 d PU A 1
C1 C 0.8060(5) 0.34977(17) 0.15020(16) 0.0500(9) Uani 1 1 d . . .
C2 C 0.6158(5) 0.34319(19) 0.14411(17) 0.0582(10) Uani 1 1 d . . .
H2 H 0.5665 0.3292 0.1094 0.070 Uiso 1 1 calc R . .
C3 C 0.4986(6) 0.3571(2) 0.1886(2) 0.0699(12) Uani 1 1 d . . .
H3 H 0.3696 0.3536 0.1837 0.084 Uiso 1 1 calc R . .
C4 C 0.5710(7) 0.3765(2) 0.2419(2) 0.0735(12) Uani 1 1 d . . .
C5 C 0.7604(7) 0.3823(2) 0.24690(19) 0.0786(13) Uani 1 1 d . . .
H5 H 0.8107 0.3957 0.2817 0.094 Uiso 1 1 calc R . .
C6 C 0.8788(6) 0.3690(2) 0.20236(19) 0.0651(11) Uani 1 1 d . . .
H6 H 1.0076 0.3729 0.2071 0.078 Uiso 1 1 calc R . .
C7 C 0.4437(8) 0.3892(3) 0.2917(2) 0.1031(18) Uani 1 1 d . . .
H7A H 0.3295 0.4079 0.2781 0.155 Uiso 1 1 calc R . .
H7B H 0.5040 0.4177 0.3180 0.155 Uiso 1 1 calc R . .
H7C H 0.4160 0.3501 0.3110 0.155 Uiso 1 1 calc R . .
C8 C 0.8352(5) 0.22161(19) 0.04959(15) 0.0505(9) Uani 1 1 d . . .
C9 C 0.8971(4) 0.15548(16) 0.05107(13) 0.0421(8) Uani 1 1 d . . .
C10 C 1.0464(4) 0.14861(16) 0.08801(14) 0.0413(7) Uani 1 1 d . . .
C11 C 1.1048(5) 0.21283(16) 0.11237(14) 0.0436(8) Uani 1 1 d . . .
C12 C 1.0907(6) 0.21522(16) 0.17789(15) 0.0515(9) Uani 1 1 d . . .
C13 C 1.2504(7) 0.2223(2) 0.21062(18) 0.0706(12) Uani 1 1 d . . .
H13 H 1.3671 0.2262 0.1931 0.085 Uiso 1 1 calc R . .
C14 C 1.2344(13) 0.2236(2) 0.2701(2) 0.102(2) Uani 1 1 d . . .
H14 H 1.3417 0.2281 0.2925 0.122 Uiso 1 1 calc R . .
C15 C 1.0689(13) 0.2186(3) 0.2955(2) 0.0994(19) Uani 1 1 d . . .
H15 H 1.0611 0.2210 0.3353 0.119 Uiso 1 1 calc R . .
C16 C 0.9089(11) 0.2099(3) 0.2638(2) 0.0961(18) Uani 1 1 d . . .
H16 H 0.7938 0.2049 0.2820 0.115 Uiso 1 1 calc R . .
C17 C 0.9204(7) 0.20864(19) 0.20369(17) 0.0659(11) Uani 1 1 d . . .
H17 H 0.8128 0.2034 0.1816 0.079 Uiso 1 1 calc R . .
C18 C 0.8262(5) 0.10565(18) 0.01930(15) 0.0497(9) Uani 1 1 d . . .
H18 H 0.7258 0.1112 -0.0057 0.060 Uiso 1 1 calc R . .
C19 C 0.9100(5) 0.04756(17) 0.02609(15) 0.0458(8) Uani 1 1 d . . .
C20 C 1.0549(5) 0.03841(17) 0.06657(14) 0.0440(8) Uani 1 1 d . . .
C21 C 1.1278(4) 0.08965(16) 0.09872(14) 0.0407(7) Uani 1 1 d . . .
C22 C 0.8496(5) -0.00647(18) -0.01233(16) 0.0527(9) Uani 1 1 d . . .
C23 C 0.9961(5) -0.03427(18) -0.04925(16) 0.0526(9) Uani 1 1 d . . .
C24 C 1.1435(6) 0.0015(2) -0.06856(16) 0.0598(10) Uani 1 1 d . . .
H24 H 1.1488 0.0444 -0.0595 0.072 Uiso 1 1 calc R . .
C25 C 1.2840(7) -0.0251(2) -0.1012(2) 0.0770(13) Uani 1 1 d . . .
H25 H 1.3828 -0.0005 -0.1146 0.092 Uiso 1 1 calc R . .
C26 C 1.2755(9) -0.0882(3) -0.1134(2) 0.0957(17) Uani 1 1 d . . .
H26 H 1.3702 -0.1067 -0.1351 0.115 Uiso 1 1 calc R . .
C27 C 1.1299(8) -0.1249(2) -0.0943(3) 0.0973(18) Uani 1 1 d . . .
H27 H 1.1273 -0.1680 -0.1027 0.117 Uiso 1 1 calc R . .
C28 C 0.9892(7) -0.0983(2) -0.0631(2) 0.0731(12) Uani 1 1 d . . .
H28 H 0.8885 -0.1229 -0.0511 0.088 Uiso 1 1 calc R . .
C29 C 1.1301(5) -0.02699(17) 0.07386(15) 0.0477(8) Uani 1 1 d . A .
C30 C 1.3072(6) -0.0428(2) 0.05654(18) 0.0628(11) Uani 1 1 d . . .
H30 H 1.3885 -0.0114 0.0437 0.075 Uiso 1 1 calc R . .
C31 C 1.3662(8) -0.1054(3) 0.0581(2) 0.0912(16) Uani 1 1 d . A .
H31 H 1.4859 -0.1163 0.0457 0.109 Uiso 1 1 calc R . .
C32 C 1.2465(10) -0.1506(2) 0.0778(2) 0.0971(18) Uani 1 1 d . . .
C33 C 1.0747(10) -0.1365(2) 0.0966(2) 0.1008(19) Uani 1 1 d . A .
H33 H 0.9964 -0.1680 0.1108 0.121 Uiso 1 1 calc R . .
C34 C 1.0147(6) -0.0739(2) 0.09451(19) 0.0675(11) Uani 1 1 d . . .
H34 H 0.8950 -0.0636 0.1073 0.081 Uiso 1 1 calc R A .
C35 C 1.2841(4) 0.08034(16) 0.13969(14) 0.0427(8) Uani 1 1 d . . .
C36 C 1.4670(5) 0.08828(19) 0.12224(16) 0.0523(9) Uani 1 1 d . . .
H36 H 1.4913 0.1016 0.0849 0.063 Uiso 1 1 calc R . .
C37 C 1.6140(5) 0.0769(2) 0.15881(18) 0.0610(11) Uani 1 1 d . . .
H37 H 1.7368 0.0818 0.1461 0.073 Uiso 1 1 calc R . .
C38 C 1.5784(5) 0.0582(2) 0.21476(18) 0.0603(10) Uani 1 1 d . . .
C39 C 1.3998(6) 0.0506(2) 0.23284(17) 0.0663(11) Uani 1 1 d . . .
H39 H 1.3765 0.0383 0.2705 0.080 Uiso 1 1 calc R . .
C40 C 1.2517(5) 0.06097(18) 0.19586(15) 0.0522(9) Uani 1 1 d . . .
H40 H 1.1295 0.0549 0.2086 0.063 Uiso 1 1 calc R . .
C41 C 1.7111(8) 0.0339(3) 0.3060(3) 0.115(2) Uani 1 1 d . . .
H41A H 1.6369 -0.0037 0.3107 0.172 Uiso 1 1 calc R . .
H41B H 1.6484 0.0690 0.3237 0.172 Uiso 1 1 calc R . .
H41C H 1.8312 0.0278 0.3238 0.172 Uiso 1 1 calc R . .
N2A N 1.301(9) -0.214(3) 0.074(2) 0.171(3) Uani 0.438(14) 1 d PU A 2
O7A O 1.457(3) -0.2305(8) 0.0499(9) 0.184(3) Uani 0.438(14) 1 d PU A 2
O8A O 1.156(3) -0.2556(8) 0.0748(9) 0.169(3) Uani 0.438(14) 1 d PU A 2

loop_
_atom_site_aniso_label
_atom_site_aniso_U_11
_atom_site_aniso_U_22
_atom_site_aniso_U_33
_atom_site_aniso_U_23
_atom_site_aniso_U_13
_atom_site_aniso_U_12
S1 0.0648(6) 0.0429(5) 0.0519(5) 0.0100(4) 0.0046(4) 0.0045(4)
O1 0.0676(17) 0.0497(16) 0.082(2) 0.0112(14) 0.0085(14) -0.0032(13)
O2 0.0885(19) 0.0570(17) 0.0607(16) 0.0217(14) 0.0071(15) 0.0240(14)
O3 0.084(2) 0.0694(19) 0.0595(17) -0.0015(14) -0.0241(16) 0.0282(16)
O4 0.0540(14) 0.0564(16) 0.0574(15) 0.0129(13) -0.0004(12) -0.0037(12)
O5 0.0606(18) 0.097(2) 0.107(3) -0.036(2) -0.0003(17) -0.0120(18)
O6 0.0711(18) 0.128(3) 0.070(2) 0.0259(19) -0.0257(16) 0.007(2)
O7 0.285(7) 0.095(4) 0.171(8) 0.021(6) 0.052(7) 0.099(5)
O8 0.276(8) 0.073(3) 0.157(7) 0.059(5) 0.071(6) 0.075(5)
N1 0.0578(16) 0.0444(16) 0.0343(14) 0.0093(12) -0.0008(14) 0.0040(13)
N2 0.272(7) 0.081(4) 0.160(7) 0.044(6) 0.075(6) 0.076(5)
C1 0.057(2) 0.045(2) 0.049(2) -0.0013(16) -0.0028(16) 0.0048(17)
C2 0.067(2) 0.055(2) 0.053(2) -0.0014(19) -0.0035(19) -0.0018(19)
C3 0.066(2) 0.069(3) 0.074(3) -0.009(2) 0.007(2) 0.000(2)
C4 0.086(3) 0.064(3) 0.071(3) -0.012(2) 0.009(2) 0.007(2)
C5 0.093(3) 0.086(3) 0.057(3) -0.020(2) -0.006(2) 0.003(3)
C6 0.064(2) 0.068(3) 0.064(3) -0.010(2) -0.009(2) 0.000(2)
C7 0.121(4) 0.110(4) 0.078(4) -0.018(3) 0.029(3) 0.008(4)
C8 0.057(2) 0.062(2) 0.0330(18) 0.0001(16) -0.0013(16) 0.0111(19)
C9 0.0473(17) 0.047(2) 0.0319(16) -0.0004(14) 0.0010(14) 0.0093(16)
C10 0.0428(16) 0.0465(19) 0.0346(16) 0.0019(14) 0.0067(14) 0.0034(15)
C11 0.0489(18) 0.046(2) 0.0359(17) 0.0035(15) 0.0003(14) 0.0016(16)
C12 0.081(2) 0.0369(19) 0.0370(18) 0.0036(14) -0.0050(18) 0.0012(18)
C13 0.097(3) 0.060(3) 0.055(2) -0.0004(19) -0.031(2) 0.001(2)
C14 0.183(7) 0.068(3) 0.055(3) -0.003(3) -0.047(4) 0.014(4)
C15 0.188(6) 0.071(3) 0.038(3) 0.000(2) -0.005(4) 0.026(4)
C16 0.157(5) 0.077(3) 0.055(3) 0.007(2) 0.030(3) 0.026(4)
C17 0.100(3) 0.051(2) 0.047(2) 0.0088(18) 0.015(2) 0.000(2)
C18 0.0464(19) 0.060(2) 0.042(2) -0.0023(17) -0.0032(15) 0.0083(17)
C19 0.0455(18) 0.048(2) 0.0436(19) 0.0004(15) 0.0034(15) 0.0021(16)
C20 0.0468(18) 0.049(2) 0.0362(17) 0.0003(14) 0.0107(14) 0.0012(17)
C21 0.0444(17) 0.0422(18) 0.0353(17) 0.0048(14) 0.0082(14) 0.0050(15)
C22 0.053(2) 0.053(2) 0.053(2) -0.0028(18) -0.0022(16) -0.0063(18)
C23 0.066(2) 0.048(2) 0.044(2) -0.0095(16) -0.0010(17) -0.0072(18)
C24 0.082(3) 0.048(2) 0.050(2) -0.0092(18) 0.0109(19) -0.006(2)
C25 0.092(3) 0.066(3) 0.073(3) -0.009(2) 0.030(3) -0.012(2)
C26 0.125(4) 0.072(3) 0.090(4) -0.019(3) 0.047(3) 0.002(3)
C27 0.132(4) 0.052(3) 0.109(4) -0.020(3) 0.046(4) -0.009(3)
C28 0.089(3) 0.056(3) 0.074(3) -0.013(2) 0.012(2) -0.017(2)
C29 0.061(2) 0.0425(19) 0.0399(19) -0.0004(15) -0.0018(16) 0.0048(17)
C30 0.069(2) 0.058(3) 0.061(3) -0.0033(19) 0.000(2) 0.017(2)
C31 0.109(4) 0.079(4) 0.086(4) -0.004(3) 0.004(3) 0.048(3)
C32 0.160(5) 0.055(3) 0.077(3) 0.018(2) 0.032(4) 0.037(3)
C33 0.172(6) 0.049(3) 0.081(3) 0.014(3) 0.042(4) -0.002(3)
C34 0.085(3) 0.057(2) 0.061(3) 0.003(2) 0.018(2) 0.004(2)
C35 0.0407(16) 0.046(2) 0.0412(18) 0.0021(15) 0.0011(14) 0.0063(15)
C36 0.0504(19) 0.064(2) 0.0423(19) 0.0082(17) 0.0028(16) 0.0043(19)
C37 0.0442(19) 0.077(3) 0.062(3) 0.008(2) -0.0021(17) 0.001(2)
C38 0.060(2) 0.063(3) 0.058(3) 0.0047(19) -0.013(2) 0.005(2)
C39 0.072(3) 0.083(3) 0.044(2) 0.022(2) -0.0018(19) 0.005(2)
C40 0.0524(19) 0.060(2) 0.044(2) 0.0116(17) 0.0045(16) -0.0001(18)
C41 0.101(4) 0.157(6) 0.085(4) 0.029(4) -0.040(3) 0.017(4)
N2A 0.272(7) 0.081(4) 0.160(7) 0.044(6) 0.075(6) 0.076(5)
O7A 0.285(7) 0.095(4) 0.171(8) 0.021(6) 0.052(7) 0.099(5)
O8A 0.276(8) 0.073(3) 0.157(7) 0.059(5) 0.071(6) 0.075(5)

loop_
_atom_type_symbol
_atom_type_description
_atom_type_scat_dispersion_real
_atom_type_scat_dispersion_imag
_atom_type_scat_source
C C 0.0033 0.0016 'International Tables Vol C Tables 4.2.6.8 and 6.1.1.4'
H H 0.0000 0.0000 'International Tables Vol C Tables 4.2.6.8 and 6.1.1.4'
N N 0.0061 0.0033 'International Tables Vol C Tables 4.2.6.8 and 6.1.1.4'
O O 0.0106 0.0060 'International Tables Vol C Tables 4.2.6.8 and 6.1.1.4'
S S 0.1246 0.1234 'International Tables Vol C Tables 4.2.6.8 and 6.1.1.4'

loop_
_geom_angle_atom_site_label_1
_geom_angle_atom_site_label_2
_geom_angle_atom_site_label_3
_geom_angle
O1 S1 O2 119.63(18)
O1 S1 N1 106.48(16)
O2 S1 N1 106.22(16)
O1 S1 C1 108.37(18)
O2 S1 C1 108.93(17)
N1 S1 C1 106.46(16)
C11 O4 H4 109.5
C38 O6 C41 117.4(4)
C8 N1 C11 112.9(3)
C8 N1 S1 123.3(2)
C11 N1 S1 123.7(2)
O8 N2 O7 116(3)
O8 N2 C32 125(4)
O7 N2 C32 117(4)
C2 C1 C6 119.5(4)
C2 C1 S1 120.5(3)
C6 C1 S1 120.0(3)
C3 C2 C1 120.5(4)
C3 C2 H2 119.8
C1 C2 H2 119.8
C2 C3 C4 120.5(4)
C2 C3 H3 119.7
C4 C3 H3 119.7
C5 C4 C3 117.8(4)
C5 C4 C7 121.4(5)
C3 C4 C7 120.8(5)
C4 C5 C6 122.1(4)
C4 C5 H5 119.0
C6 C5 H5 119.0
C5 C6 C1 119.6(4)
C5 C6 H6 120.2
C1 C6 H6 120.2
C4 C7 H7A 109.5
C4 C7 H7B 109.5
H7A C7 H7B 109.5
C4 C7 H7C 109.5
H7A C7 H7C 109.5
H7B C7 H7C 109.5
O3 C8 N1 125.9(3)
O3 C8 C9 128.3(3)
N1 C8 C9 105.8(3)
C10 C9 C18 122.5(3)
C10 C9 C8 110.4(3)
C18 C9 C8 127.0(3)
C9 C10 C21 121.8(3)
C9 C10 C11 110.5(3)
C21 C10 C11 127.7(3)
O4 C11 N1 112.6(3)
O4 C11 C10 111.4(3)
N1 C11 C10 100.4(3)
O4 C11 C12 108.9(3)
N1 C11 C12 111.0(3)
C10 C11 C12 112.4(3)
C17 C12 C13 120.3(4)
C17 C12 C11 119.6(3)
C13 C12 C11 120.0(4)
C12 C13 C14 119.0(6)
C12 C13 H13 120.5
C14 C13 H13 120.5
C15 C14 C13 121.1(6)
C15 C14 H14 119.5
C13 C14 H14 119.5
C14 C15 C16 120.8(5)
C14 C15 H15 119.6
C16 C15 H15 119.6
C15 C16 C17 119.4(6)
C15 C16 H16 120.3
C17 C16 H16 120.3
C12 C17 C16 119.3(5)
C12 C17 H17 120.3
C16 C17 H17 120.3
C19 C18 C9 117.3(3)
C19 C18 H18 121.4
C9 C18 H18 121.4
C18 C19 C20 121.2(3)
C18 C19 C22 118.8(3)
C20 C19 C22 120.0(3)
C19 C20 C21 121.2(3)
C19 C20 C29 117.8(3)
C21 C20 C29 121.0(3)
C10 C21 C20 115.7(3)
C10 C21 C35 123.2(3)
C20 C21 C35 121.1(3)
O5 C22 C23 123.0(4)
O5 C22 C19 120.7(3)
C23 C22 C19 116.3(3)
C24 C23 C28 119.1(4)
C24 C23 C22 121.0(3)
C28 C23 C22 119.8(4)
C23 C24 C25 121.0(4)
C23 C24 H24 119.5
C25 C24 H24 119.5
C26 C25 C24 118.8(5)
C26 C25 H25 120.6
C24 C25 H25 120.6
C25 C26 C27 121.2(5)
C25 C26 H26 119.4
C27 C26 H26 119.4
C28 C27 C26 119.9(4)
C28 C27 H27 120.0
C26 C27 H27 120.0
C27 C28 C23 120.0(4)
C27 C28 H28 120.0
C23 C28 H28 120.0
C30 C29 C34 118.8(4)
C30 C29 C20 121.6(3)
C34 C29 C20 119.4(3)
C29 C30 C31 120.3(5)
C29 C30 H30 119.8
C31 C30 H30 119.8
C32 C31 C30 119.1(5)
C32 C31 H31 120.5
C30 C31 H31 120.5
C33 C32 C31 122.0(5)
C33 C32 N2A 119(3)
C31 C32 N2A 118(3)
C33 C32 N2 122(2)
C31 C32 N2 116(2)
N2A C32 N2 11(4)
C32 C33 C34 118.9(5)
C32 C33 H33 120.5
C34 C33 H33 120.5
C29 C34 C33 120.8(4)
C29 C34 H34 119.6
C33 C34 H34 119.6
C36 C35 C40 118.1(3)
C36 C35 C21 120.5(3)
C40 C35 C21 121.3(3)
C37 C36 C35 121.4(3)
C37 C36 H36 119.3
C35 C36 H36 119.3
C36 C37 C38 119.5(3)
C36 C37 H37 120.2
C38 C37 H37 120.2
C39 C38 O6 125.6(4)
C39 C38 C37 120.0(3)
O6 C38 C37 114.3(3)
C38 C39 C40 120.6(4)
C38 C39 H39 119.7
C40 C39 H39 119.7
C39 C40 C35 120.4(3)
C39 C40 H40 119.8
C35 C40 H40 119.8
O6 C41 H41A 109.5
O6 C41 H41B 109.5
H41A C41 H41B 109.5
O6 C41 H41C 109.5
H41A C41 H41C 109.5
H41B C41 H41C 109.5
O7A N2A O8A 119(5)
O7A N2A C32 121(5)
O8A N2A C32 114(4)

loop_
_geom_bond_atom_site_label_1
_geom_bond_atom_site_label_2
_geom_bond_distance
S1 O1 1.405(3)
S1 O2 1.427(3)
S1 N1 1.676(3)
S1 C1 1.749(4)
O3 C8 1.209(4)
O4 C11 1.387(4)
O4 H4 0.8200
O5 C22 1.203(4)
O6 C38 1.371(5)
O6 C41 1.416(6)
O7 N2 1.28(5)
O8 N2 1.09(5)
N1 C8 1.404(5)
N1 C11 1.503(4)
N2 C32 1.49(5)
C1 C2 1.371(6)
C1 C6 1.382(5)
C2 C3 1.364(6)
C2 H2 0.9300
C3 C4 1.407(6)
C3 H3 0.9300
C4 C5 1.361(7)
C4 C7 1.496(6)
C5 C6 1.367(6)
C5 H5 0.9300
C6 H6 0.9300
C7 H7A 0.9600
C7 H7B 0.9600
C7 H7C 0.9600
C8 C9 1.465(5)
C9 C10 1.377(4)
C9 C18 1.382(5)
C10 C21 1.396(5)
C10 C11 1.528(5)
C11 C12 1.530(5)
C12 C17 1.363(6)
C12 C13 1.379(5)
C13 C14 1.390(8)
C13 H13 0.9300
C14 C15 1.325(9)
C14 H14 0.9300
C15 C16 1.372(8)
C15 H15 0.9300
C16 C17 1.402(7)
C16 H16 0.9300
C17 H17 0.9300
C18 C19 1.374(5)
C18 H18 0.9300
C19 C20 1.412(5)
C19 C22 1.513(5)
C20 C21 1.415(5)
C20 C29 1.491(5)
C21 C35 1.481(5)
C22 C23 1.476(5)
C23 C24 1.371(5)
C23 C28 1.391(6)
C24 C25 1.377(6)
C24 H24 0.9300
C25 C26 1.364(7)
C25 H25 0.9300
C26 C27 1.370(7)
C26 H26 0.9300
C27 C28 1.360(6)
C27 H27 0.9300
C28 H28 0.9300
C29 C30 1.367(5)
C29 C34 1.375(5)
C30 C31 1.388(6)
C30 H30 0.9300
C31 C32 1.361(8)
C31 H31 0.9300
C32 C33 1.335(9)
C32 N2A 1.40(6)
C33 C34 1.390(6)
C33 H33 0.9300
C34 H34 0.9300
C35 C36 1.377(5)
C35 C40 1.389(5)
C36 C37 1.373(5)
C36 H36 0.9300
C37 C38 1.385(6)
C37 H37 0.9300
C38 C39 1.351(6)
C39 C40 1.381(5)
C39 H39 0.9300
C40 H40 0.9300
C41 H41A 0.9600
C41 H41B 0.9600
C41 H41C 0.9600
N2A O7A 1.29(6)
N2A O8A 1.35(7)
